data_1525901
loop_
_publ_author_name
'Diot, N.'
'Benard-Rocherulle, P.'
'Marchand, R.'

_publ_section_title
;
 X-ray powder diffraction data and Rietveld refinement for Ln6 W O12(Ln =
 Y, Ho)
;
_journal_name_full 'Powder Diffraction'
_journal_page_first 220
_journal_page_last 226
_journal_volume 15
_journal_year 2000
_chemical_formula_sum 'Ho6 O12 W'
_chemical_name_systematic 'Ho6 O6 (W O6)'
_space_group_IT_number 148
_symmetry_space_group_name_Hall '-R 3'
_symmetry_space_group_name_H-M 'R -3 :H'
_cell_angle_alpha 90
_cell_angle_beta 90
_cell_angle_gamma 120
_cell_formula_units_Z 3
_cell_length_a 9.7583
_cell_length_b 9.7583
_cell_length_c 9.3142
_cell_volume 768.112
_citation_journal_id_ASTM PODIE2
_cod_data_source_file Diot_PODIE2_2000_455.cif
_cod_data_source_block Ho6O12W1
_cod_original_cell_volume 768.1119
_cod_original_formula_sum 'Ho6 O12 W1'
_cod_database_code 1525901

loop_
_symmetry_equiv_pos_as_xyz
x,y,z
-y,x-y,z
-x+y,-x,z
-x,-y,-z
y,-x+y,-z
x-y,x,-z
x+2/3,y+1/3,z+1/3
-y+2/3,x-y+1/3,z+1/3
-x+y+2/3,-x+1/3,z+1/3
-x+2/3,-y+1/3,-z+1/3
y+2/3,-x+y+1/3,-z+1/3
x-y+2/3,x+1/3,-z+1/3
x+1/3,y+2/3,z+2/3
-y+1/3,x-y+2/3,z+2/3
-x+y+1/3,-x+2/3,z+2/3
-x+1/3,-y+2/3,-z+2/3
y+1/3,-x+y+2/3,-z+2/3
x-y+1/3,x+2/3,-z+2/3

loop_
_atom_site_label
_atom_site_type_symbol
_atom_site_fract_x
_atom_site_fract_y
_atom_site_fract_z
_atom_site_occupancy
_atom_site_U_iso_or_equiv
O1 O-2 0.1795 0.04 0.1141 1 0.0
W1 W+6 0 0 0 1 0.0
O2 O-2 0.141 0.442 0.2664 1 0.0
Ho1 Ho+3 0.1211 0.412 0.0219 1 0.0
